data_4122204
loop_
_publ_author_name
'Peng, Hai-Yan'
'Lam, Chi-Keung'
'Mak, Thomas C. W.'
'Cai, Zongwei'
'Ma, Wai-Tang'
'Li, Yu-Xue'
'Wong, Henry N. C.'

_publ_section_title
;
 Chiral rodlike platinum complexes, double helical chains, and potential
 asymmetric hydrogenation ligand based on &quot;linear&quot; building
 blocks: 1,8,9,16-tetrahydroxytetraphenylene and
 1,8,9,16-tetrakis(diphenylphosphino)tetraphenylene.
;
_journal_issue 26
_journal_name_full 'Journal of the American Chemical Society'
_journal_page_first 9603
_journal_page_last 9611
_journal_paper_doi 10.1021/ja051013l
_journal_volume 127
_journal_year 2005
_chemical_formula_sum 'C28 H24 O6'
_chemical_formula_weight 456.47
_chemical_name_systematic
; 
 ? 
;
_space_group_IT_number 14
_symmetry_space_group_name_Hall '-P 2yn'
_symmetry_space_group_name_H-M 'P 1 21/n 1'
_atom_sites_solution_hydrogens geom
_atom_sites_solution_primary direct
_atom_sites_solution_secondary difmap
_audit_creation_method SHELXL-97
_cell_angle_alpha 90.00
_cell_angle_beta 106.0760(10)
_cell_angle_gamma 90.00
_cell_formula_units_Z 4
_cell_length_a 9.8525(6)
_cell_length_b 17.7912(11)
_cell_length_c 13.3643(9)
_cell_measurement_temperature 293(2)
_cell_volume 2251.0(2)
_computing_structure_refinement 'SHELXL-97 (Sheldrick, 1997)'
_computing_structure_solution 'SHELXS-97 (Sheldrick, 1990)'
_diffrn_ambient_temperature 293(2)
_diffrn_measured_fraction_theta_full 0.996
_diffrn_measured_fraction_theta_max 0.996
_diffrn_radiation_monochromator graphite
_diffrn_radiation_source 'fine-focus sealed tube'
_diffrn_radiation_type MoK\a
_diffrn_radiation_wavelength 0.71073
_diffrn_reflns_av_R_equivalents 0.0467
_diffrn_reflns_av_sigmaI/netI 0.0621
_diffrn_reflns_limit_h_max 10
_diffrn_reflns_limit_h_min -13
_diffrn_reflns_limit_k_max 23
_diffrn_reflns_limit_k_min -21
_diffrn_reflns_limit_l_max 17
_diffrn_reflns_limit_l_min -16
_diffrn_reflns_number 14959
_diffrn_reflns_theta_full 28.01
_diffrn_reflns_theta_max 28.01
_diffrn_reflns_theta_min 1.96
_exptl_absorpt_coefficient_mu 0.095
_exptl_crystal_density_diffrn 1.347
_exptl_crystal_density_method 'not measured'
_exptl_crystal_F_000 960
_refine_diff_density_max 0.378
_refine_diff_density_min -0.357
_refine_diff_density_rms 0.045
_refine_ls_extinction_method none
_refine_ls_goodness_of_fit_ref 0.984
_refine_ls_hydrogen_treatment mixed
_refine_ls_matrix_type full
_refine_ls_number_parameters 307
_refine_ls_number_reflns 5405
_refine_ls_number_restraints 0
_refine_ls_restrained_S_all 0.984
_refine_ls_R_factor_all 0.1110
_refine_ls_R_factor_gt 0.0566
_refine_ls_shift/su_max 0.000
_refine_ls_shift/su_mean 0.000
_refine_ls_structure_factor_coef Fsqd
_refine_ls_weighting_details 'calc w=1/[\s^2^(Fo^2^)+(0.0823P)^2^+0.0000P] where P=(Fo^2^+2Fc^2^)/3'
_refine_ls_weighting_scheme calc
_refine_ls_wR_factor_gt 0.1438
_refine_ls_wR_factor_ref 0.1637
_reflns_number_gt 2951
_reflns_number_total 5405
_reflns_threshold_expression >2sigma(I)
_cod_data_source_file ja051013lsi20050205_012147.cif
_cod_data_source_block peng1
_cod_database_code 4122204

loop_
_symmetry_equiv_pos_as_xyz
'x, y, z'
'-x+1/2, y+1/2, -z+1/2'
'-x, -y, -z'
'x-1/2, -y-1/2, z-1/2'

loop_
_atom_site_label
_atom_site_type_symbol
_atom_site_fract_x
_atom_site_fract_y
_atom_site_fract_z
_atom_site_U_iso_or_equiv
_atom_site_adp_type
_atom_site_occupancy
_atom_site_symmetry_multiplicity
_atom_site_calc_flag
_atom_site_refinement_flags
O1 O 0.6512(2) 0.09935(10) 0.18399(14) 0.0584(5) Uani 1 1 d .
H1A H 0.6874 0.1396 0.1758 0.088 Uiso 1 1 calc R
O2 O 0.63780(17) 0.26449(9) 0.17239(11) 0.0463(4) Uani 1 1 d .
H2A H 0.6947 0.2849 0.1465 0.069 Uiso 1 1 calc R
O3 O 0.40735(18) 0.29129(9) 0.62550(12) 0.0500(4) Uani 1 1 d .
H3A H 0.3468 0.2772 0.6528 0.075 Uiso 1 1 calc R
O4 O 0.28421(17) 0.12968(9) 0.57792(12) 0.0454(4) Uani 1 1 d .
H4A H 0.2503 0.0900 0.5911 0.068 Uiso 1 1 calc R
C1 C 0.5208(3) 0.11231(13) 0.20022(16) 0.0394(5) Uani 1 1 d .
C2 C 0.4107(3) 0.06690(14) 0.14507(18) 0.0493(6) Uani 1 1 d .
H2B H 0.4269 0.0298 0.1008 0.059 Uiso 1 1 calc R
C3 C 0.2771(3) 0.07736(15) 0.15661(19) 0.0533(7) Uani 1 1 d .
H3B H 0.2028 0.0476 0.1190 0.064 Uiso 1 1 calc R
C4 C 0.2531(3) 0.13134(14) 0.22321(17) 0.0439(6) Uani 1 1 d .
H4B H 0.1624 0.1380 0.2299 0.053 Uiso 1 1 calc R
C5 C 0.3632(2) 0.17625(12) 0.28101(15) 0.0346(5) Uani 1 1 d .
C6 C 0.5005(2) 0.16636(12) 0.27100(15) 0.0329(5) Uani 1 1 d .
C11 C 0.6940(2) 0.25988(12) 0.27812(16) 0.0351(5) Uani 1 1 d .
C12 C 0.8151(2) 0.29840(13) 0.33091(18) 0.0423(6) Uani 1 1 d .
H12A H 0.8619 0.3287 0.2945 0.051 Uiso 1 1 calc R
C13 C 0.8658(3) 0.29153(14) 0.43733(19) 0.0465(6) Uani 1 1 d .
H13A H 0.9472 0.3171 0.4726 0.056 Uiso 1 1 calc R
C14 C 0.7965(2) 0.24684(13) 0.49226(17) 0.0399(5) Uani 1 1 d .
H14A H 0.8308 0.2435 0.5643 0.048 Uiso 1 1 calc R
C15 C 0.6758(2) 0.20680(12) 0.44069(15) 0.0329(5) Uani 1 1 d .
C16 C 0.6225(2) 0.21258(11) 0.33135(15) 0.0305(5) Uani 1 1 d .
C21 C 0.4189(2) 0.11699(12) 0.57010(15) 0.0341(5) Uani 1 1 d .
C22 C 0.4971(3) 0.05597(13) 0.61941(17) 0.0442(6) Uani 1 1 d .
H22A H 0.4592 0.0230 0.6586 0.053 Uiso 1 1 calc R
C23 C 0.6314(3) 0.04447(14) 0.61001(18) 0.0472(6) Uani 1 1 d .
H23A H 0.6842 0.0036 0.6429 0.057 Uiso 1 1 calc R
C24 C 0.6880(3) 0.09345(13) 0.55177(17) 0.0427(6) Uani 1 1 d .
H24A H 0.7788 0.0853 0.5460 0.051 Uiso 1 1 calc R
C25 C 0.6103(2) 0.15484(12) 0.50176(15) 0.0328(5) Uani 1 1 d .
C26 C 0.4733(2) 0.16711(11) 0.51024(15) 0.0311(5) Uani 1 1 d .
C31 C 0.3528(2) 0.29020(13) 0.51848(17) 0.0386(5) Uani 1 1 d .
C32 C 0.2649(3) 0.34922(14) 0.4733(2) 0.0488(6) Uani 1 1 d .
H32A H 0.2438 0.3872 0.5144 0.059 Uiso 1 1 calc R
C33 C 0.2094(3) 0.35064(15) 0.3665(2) 0.0515(7) Uani 1 1 d .
H33A H 0.1489 0.3894 0.3357 0.062 Uiso 1 1 calc R
C34 C 0.2424(2) 0.29544(13) 0.30481(18) 0.0436(6) Uani 1 1 d .
H34A H 0.2054 0.2978 0.2329 0.052 Uiso 1 1 calc R
C35 C 0.3316(2) 0.23566(12) 0.34994(16) 0.0345(5) Uani 1 1 d .
C36 C 0.3861(2) 0.23248(12) 0.45848(16) 0.0329(5) Uani 1 1 d .
O5 O 0.1423(3) 0.00912(14) 0.6209(2) 0.1072(9) Uani 1 1 d .
O6 O 0.0138(3) -0.01175(12) 0.72933(19) 0.0945(8) Uani 1 1 d .
C41 C 0.0735(5) 0.0609(2) 0.8815(3) 0.1101(14) Uani 1 1 d .
H41A H 0.0989 0.1105 0.9086 0.165 Uiso 1 1 calc R
H41B H 0.1479 0.0264 0.9132 0.165 Uiso 1 1 calc R
H41C H -0.0121 0.0456 0.8967 0.165 Uiso 1 1 calc R
C42 C 0.0535(8) 0.0612(3) 0.7773(4) 0.186(3) Uani 1 1 d .
H42A H 0.1398 0.0777 0.7626 0.223 Uiso 1 1 calc R
H42B H -0.0199 0.0973 0.7462 0.223 Uiso 1 1 calc R
C43 C 0.0660(3) -0.03092(17) 0.6530(2) 0.0617(8) Uani 1 1 d .
C44 C 0.0179(3) -0.10571(17) 0.6130(2) 0.0677(8) Uani 1 1 d .
H44A H 0.0582 -0.1183 0.5575 0.102 Uiso 1 1 calc R
H44B H -0.0832 -0.1059 0.5873 0.102 Uiso 1 1 calc R
H44C H 0.0472 -0.1420 0.6679 0.102 Uiso 1 1 calc R

loop_
_atom_site_aniso_label
_atom_site_aniso_U_11
_atom_site_aniso_U_22
_atom_site_aniso_U_33
_atom_site_aniso_U_23
_atom_site_aniso_U_13
_atom_site_aniso_U_12
O1 0.0632(12) 0.0553(11) 0.0639(11) -0.0124(9) 0.0294(9) 0.0023(9)
O2 0.0491(10) 0.0569(11) 0.0354(8) 0.0063(8) 0.0163(7) -0.0099(8)
O3 0.0563(11) 0.0560(11) 0.0415(9) -0.0062(8) 0.0197(8) -0.0017(9)
O4 0.0486(10) 0.0414(9) 0.0534(10) 0.0016(8) 0.0263(8) -0.0074(8)
C1 0.0473(14) 0.0390(13) 0.0329(11) 0.0013(10) 0.0127(10) 0.0005(11)
C2 0.0733(19) 0.0395(14) 0.0351(12) -0.0036(10) 0.0147(12) -0.0116(13)
C3 0.0634(18) 0.0521(16) 0.0394(13) 0.0013(12) 0.0061(12) -0.0252(14)
C4 0.0390(13) 0.0517(15) 0.0385(12) 0.0075(11) 0.0065(10) -0.0116(11)
C5 0.0364(12) 0.0388(12) 0.0283(10) 0.0090(9) 0.0083(9) -0.0055(10)
C6 0.0410(13) 0.0325(12) 0.0244(10) 0.0040(9) 0.0079(9) -0.0040(9)
C11 0.0355(12) 0.0389(12) 0.0334(11) -0.0002(9) 0.0137(9) 0.0002(10)
C12 0.0400(13) 0.0434(14) 0.0485(13) -0.0017(11) 0.0204(10) -0.0105(11)
C13 0.0380(13) 0.0526(15) 0.0495(14) -0.0148(12) 0.0128(11) -0.0106(11)
C14 0.0367(12) 0.0493(14) 0.0333(11) -0.0063(10) 0.0093(9) -0.0025(11)
C15 0.0306(11) 0.0373(12) 0.0329(10) -0.0018(9) 0.0124(9) 0.0016(9)
C16 0.0277(11) 0.0328(11) 0.0323(10) -0.0012(9) 0.0105(8) 0.0007(9)
C21 0.0420(13) 0.0332(12) 0.0283(10) -0.0038(9) 0.0119(9) -0.0045(10)
C22 0.0614(17) 0.0369(13) 0.0349(12) 0.0064(10) 0.0144(11) -0.0033(12)
C23 0.0614(17) 0.0392(14) 0.0383(12) 0.0064(11) 0.0096(12) 0.0107(12)
C24 0.0447(14) 0.0474(14) 0.0345(12) 0.0016(10) 0.0086(10) 0.0096(11)
C25 0.0378(12) 0.0354(12) 0.0249(10) -0.0013(9) 0.0084(9) -0.0004(10)
C26 0.0354(12) 0.0324(11) 0.0252(10) 0.0002(9) 0.0079(8) -0.0006(9)
C31 0.0368(12) 0.0421(13) 0.0411(12) 0.0018(10) 0.0177(10) -0.0024(10)
C32 0.0510(15) 0.0405(14) 0.0632(16) 0.0042(12) 0.0296(13) 0.0097(12)
C33 0.0474(15) 0.0524(16) 0.0576(15) 0.0179(13) 0.0194(12) 0.0163(12)
C34 0.0395(13) 0.0508(15) 0.0402(12) 0.0165(11) 0.0105(10) 0.0042(11)
C35 0.0287(11) 0.0403(13) 0.0364(11) 0.0063(10) 0.0123(9) -0.0039(10)
C36 0.0289(11) 0.0357(12) 0.0359(11) 0.0052(9) 0.0116(9) -0.0005(9)
O5 0.0874(18) 0.0869(17) 0.161(3) 0.0385(17) 0.0580(18) -0.0173(14)
O6 0.147(2) 0.0628(14) 0.0921(16) -0.0253(12) 0.0641(17) -0.0389(14)
C41 0.145(4) 0.103(3) 0.085(3) -0.018(2) 0.037(3) -0.048(3)
C42 0.380(10) 0.077(3) 0.094(3) -0.034(3) 0.055(5) -0.089(4)
C43 0.0464(16) 0.0615(18) 0.080(2) 0.0204(16) 0.0221(14) -0.0022(14)
C44 0.071(2) 0.064(2) 0.076(2) -0.0002(16) 0.0338(16) 0.0029(16)

loop_
_atom_type_symbol
_atom_type_description
_atom_type_scat_dispersion_real
_atom_type_scat_dispersion_imag
_atom_type_scat_source
C C 0.0033 0.0016 'International Tables Vol C Tables 4.2.6.8 and 6.1.1.4'
H H 0.0000 0.0000 'International Tables Vol C Tables 4.2.6.8 and 6.1.1.4'
O O 0.0106 0.0060 'International Tables Vol C Tables 4.2.6.8 and 6.1.1.4'

loop_
_geom_angle_atom_site_label_1
_geom_angle_atom_site_label_2
_geom_angle_atom_site_label_3
_geom_angle
O1 C1 C2 116.3(2)
O1 C1 C6 122.3(2)
C2 C1 C6 121.4(2)
C3 C2 C1 119.4(2)
C4 C3 C2 120.5(2)
C3 C4 C5 120.8(2)
C4 C5 C6 119.8(2)
C4 C5 C35 119.0(2)
C6 C5 C35 121.23(18)
C1 C6 C5 118.11(19)
C1 C6 C16 119.8(2)
C5 C6 C16 122.04(19)
O2 C11 C12 122.67(19)
O2 C11 C16 116.14(18)
C12 C11 C16 121.18(19)
C13 C12 C11 119.8(2)
C12 C13 C14 120.6(2)
C13 C14 C15 120.7(2)
C14 C15 C16 119.73(19)
C14 C15 C25 119.00(18)
C16 C15 C25 121.16(18)
C11 C16 C15 118.08(18)
C11 C16 C6 119.71(17)
C15 C16 C6 122.06(18)
O4 C21 C22 120.79(19)
O4 C21 C26 117.91(19)
C22 C21 C26 121.3(2)
C23 C22 C21 119.6(2)
C22 C23 C24 120.3(2)
C23 C24 C25 120.6(2)
C24 C25 C26 119.8(2)
C24 C25 C15 119.0(2)
C26 C25 C15 121.26(18)
C21 C26 C25 118.45(19)
C21 C26 C36 119.80(18)
C25 C26 C36 121.74(18)
O3 C31 C32 117.2(2)
O3 C31 C36 121.2(2)
C32 C31 C36 121.6(2)
C33 C32 C31 119.0(2)
C34 C33 C32 120.9(2)
C33 C34 C35 120.4(2)
C36 C35 C34 119.3(2)
C36 C35 C5 121.70(19)
C34 C35 C5 118.98(19)
C31 C36 C35 118.8(2)
C31 C36 C26 120.13(18)
C35 C36 C26 121.06(19)
C43 O6 C42 117.5(3)
C41 C42 O6 113.3(4)
O5 C43 O6 123.1(3)
O5 C43 C44 125.5(3)
O6 C43 C44 111.4(2)

loop_
_geom_bond_atom_site_label_1
_geom_bond_atom_site_label_2
_geom_bond_distance
O1 C1 1.380(3)
O2 C11 1.370(2)
O3 C31 1.382(3)
O4 C21 1.378(3)
C1 C2 1.389(3)
C1 C6 1.402(3)
C2 C3 1.379(4)
C3 C4 1.374(4)
C4 C5 1.396(3)
C5 C6 1.406(3)
C5 C35 1.490(3)
C6 C16 1.495(3)
C11 C12 1.388(3)
C11 C16 1.410(3)
C12 C13 1.376(3)
C13 C14 1.384(3)
C14 C15 1.394(3)
C15 C16 1.413(3)
C15 C25 1.493(3)
C21 C22 1.388(3)
C21 C26 1.400(3)
C22 C23 1.378(4)
C23 C24 1.385(3)
C24 C25 1.394(3)
C25 C26 1.402(3)
C26 C36 1.497(3)
C31 C32 1.388(3)
C31 C36 1.397(3)
C32 C33 1.380(4)
C33 C34 1.378(3)
C34 C35 1.405(3)
C35 C36 1.401(3)
O5 C43 1.198(3)
O6 C43 1.308(4)
O6 C42 1.453(4)
C41 C42 1.350(5)
C43 C44 1.463(4)
